data_1506266
loop_
_publ_author_name
'Salorinne, Kirsi'
'Nissinen, Maija'

_publ_section_title
;
 Novel tetramethoxy resorcinarene bis-crown ethers.
;
_journal_issue 24
_journal_name_full 'Organic letters'
_journal_page_first 5473
_journal_page_last 5476
_journal_paper_doi 10.1021/ol062138d
_journal_volume 8
_journal_year 2006
_chemical_formula_sum 'C62 H85 N3 O14'
_chemical_formula_weight 1096.33
_chemical_name_systematic
;
 ?
;
_space_group_IT_number 2
_symmetry_cell_setting triclinic
_symmetry_space_group_name_Hall '-P 1'
_symmetry_space_group_name_H-M 'P -1'
_atom_sites_solution_hydrogens geom
_atom_sites_solution_primary direct
_atom_sites_solution_secondary difmap
_audit_creation_method SHELXL-97
_cell_angle_alpha 65.075(2)
_cell_angle_beta 75.326(2)
_cell_angle_gamma 77.921(2)
_cell_formula_units_Z 2
_cell_length_a 14.0187(4)
_cell_length_b 14.4583(4)
_cell_length_c 16.5822(5)
_cell_measurement_temperature 173(2)
_cell_volume 2928.34(15)
_computing_structure_refinement 'SHELXL-97 (Sheldrick, 1997)'
_diffrn_ambient_temperature 173(2)
_diffrn_measured_fraction_theta_full 0.955
_diffrn_measured_fraction_theta_max 0.955
_diffrn_radiation_monochromator graphite
_diffrn_radiation_source 'fine-focus sealed tube'
_diffrn_radiation_type CuK\a
_diffrn_radiation_wavelength 1.54184
_diffrn_reflns_av_R_equivalents 0.0989
_diffrn_reflns_av_sigmaI/netI 0.0548
_diffrn_reflns_limit_h_max 16
_diffrn_reflns_limit_h_min -15
_diffrn_reflns_limit_k_max 17
_diffrn_reflns_limit_k_min -17
_diffrn_reflns_limit_l_max 19
_diffrn_reflns_limit_l_min -19
_diffrn_reflns_number 13497
_diffrn_reflns_theta_full 68.01
_diffrn_reflns_theta_max 68.01
_diffrn_reflns_theta_min 2.99
_exptl_absorpt_coefficient_mu 0.711
_exptl_absorpt_correction_T_max 0.8709
_exptl_absorpt_correction_T_min 0.8151
_exptl_absorpt_correction_type none
_exptl_absorpt_process_details none
_exptl_crystal_colour colorless
_exptl_crystal_density_diffrn 1.243
_exptl_crystal_density_method 'not measured'
_exptl_crystal_description block
_exptl_crystal_F_000 1180
_exptl_crystal_size_max 0.30
_exptl_crystal_size_mid 0.25
_exptl_crystal_size_min 0.20
_refine_diff_density_max 0.371
_refine_diff_density_min -0.429
_refine_diff_density_rms 0.058
_refine_ls_extinction_method none
_refine_ls_goodness_of_fit_ref 1.035
_refine_ls_hydrogen_treatment constr
_refine_ls_matrix_type full
_refine_ls_number_parameters 733
_refine_ls_number_reflns 10191
_refine_ls_number_restraints 0
_refine_ls_restrained_S_all 1.035
_refine_ls_R_factor_all 0.0705
_refine_ls_R_factor_gt 0.0587
_refine_ls_shift/su_max 0.000
_refine_ls_shift/su_mean 0.000
_refine_ls_structure_factor_coef Fsqd
_refine_ls_weighting_details 'calc w=1/[\s^2^(Fo^2^)+(0.0873P)^2^+1.4521P] where P=(Fo^2^+2Fc^2^)/3'
_refine_ls_weighting_scheme calc
_refine_ls_wR_factor_gt 0.1551
_refine_ls_wR_factor_ref 0.1659
_reflns_number_gt 8395
_reflns_number_total 10191
_reflns_threshold_expression >2sigma(I)
_cod_data_source_file ol062138dsi20060830_015533.cif
_cod_data_source_block BC5
_cod_original_cell_volume 2928.3(2)
_cod_original_sg_symbol_H-M P-1
_cod_database_code 1506266

loop_
_symmetry_equiv_pos_as_xyz
'x, y, z'
'-x, -y, -z'

loop_
_atom_site_label
_atom_site_type_symbol
_atom_site_fract_x
_atom_site_fract_y
_atom_site_fract_z
_atom_site_U_iso_or_equiv
_atom_site_adp_type
_atom_site_occupancy
_atom_site_symmetry_multiplicity
_atom_site_calc_flag
_atom_site_refinement_flags
_atom_site_disorder_assembly
_atom_site_disorder_group
C1 C 0.21982(14) 1.37707(15) 0.05903(13) 0.0283(4) Uani 1 1 d . . .
C2 C 0.28703(14) 1.41798(15) 0.07986(13) 0.0284(4) Uani 1 1 d . . .
H2 H 0.3552 1.4093 0.0539 0.034 Uiso 1 1 calc R . .
C3 C 0.25966(14) 1.47052(15) 0.13635(13) 0.0281(4) Uani 1 1 d . . .
C4 C 0.15893(15) 1.47941(16) 0.17461(14) 0.0306(4) Uani 1 1 d . . .
C5 C 0.08898(15) 1.44066(16) 0.15555(15) 0.0337(5) Uani 1 1 d . . .
H5 H 0.0209 1.4488 0.1821 0.040 Uiso 1 1 calc R . .
C6 C 0.11938(15) 1.39032(16) 0.09782(14) 0.0303(4) Uani 1 1 d . . .
C7 C 0.33092(15) 1.52196(16) 0.15498(14) 0.0294(4) Uani 1 1 d . . .
H7 H 0.2913 1.5836 0.1650 0.035 Uiso 1 1 calc R . .
C8 C 0.37382(14) 1.45635(16) 0.24086(14) 0.0292(4) Uani 1 1 d . . .
C9 C 0.41628(14) 1.35587(16) 0.25933(14) 0.0292(4) Uani 1 1 d . . .
H9 H 0.4111 1.3245 0.2208 0.035 Uiso 1 1 calc R . .
C10 C 0.46641(14) 1.29763(16) 0.33141(14) 0.0298(4) Uani 1 1 d . . .
C11 C 0.47029(15) 1.34196(17) 0.38890(14) 0.0331(5) Uani 1 1 d . . .
C12 C 0.42855(16) 1.44097(17) 0.37399(15) 0.0360(5) Uani 1 1 d . . .
H12 H 0.4312 1.4710 0.4144 0.043 Uiso 1 1 calc R . .
C13 C 0.38162(15) 1.49856(16) 0.29885(15) 0.0327(5) Uani 1 1 d . . .
C14 C 0.51795(15) 1.19077(16) 0.34429(14) 0.0309(4) Uani 1 1 d . . .
H14 H 0.5372 1.1599 0.4052 0.037 Uiso 1 1 calc R . .
C15 C 0.44676(15) 1.12401(16) 0.34554(14) 0.0301(4) Uani 1 1 d . . .
C16 C 0.45415(15) 1.09034(16) 0.27801(14) 0.0304(4) Uani 1 1 d . . .
H16 H 0.5047 1.1126 0.2259 0.037 Uiso 1 1 calc R . .
C17 C 0.39156(15) 1.02544(16) 0.28216(14) 0.0304(4) Uani 1 1 d . . .
C18 C 0.31714(15) 0.99356(16) 0.35896(14) 0.0326(5) Uani 1 1 d . . .
C19 C 0.30629(16) 1.02618(17) 0.42795(14) 0.0344(5) Uani 1 1 d . . .
H19 H 0.2555 1.0043 0.4799 0.041 Uiso 1 1 calc R . .
C20 C 0.37044(16) 1.09122(16) 0.42057(14) 0.0329(5) Uani 1 1 d . B .
C21 C 0.40337(15) 0.98528(16) 0.20957(14) 0.0308(4) Uani 1 1 d . . .
H21 H 0.3871 0.9129 0.2410 0.037 Uiso 1 1 calc R . .
C22 C 0.32915(14) 1.04430(16) 0.14516(14) 0.0293(4) Uani 1 1 d . . .
C23 C 0.31538(14) 1.15069(16) 0.10561(14) 0.0295(4) Uani 1 1 d . . .
H23 H 0.3504 1.1874 0.1224 0.035 Uiso 1 1 calc R . .
C24 C 0.25327(14) 1.20769(16) 0.04250(14) 0.0287(4) Uani 1 1 d . . .
C25 C 0.20044(14) 1.15298(16) 0.02036(13) 0.0301(4) Uani 1 1 d . . .
C26 C 0.20956(15) 1.04719(17) 0.06026(14) 0.0325(5) Uani 1 1 d . . .
H26 H 0.1709 1.0106 0.0469 0.039 Uiso 1 1 calc R . .
C27 C 0.27560(15) 0.99319(16) 0.12038(14) 0.0308(4) Uani 1 1 d . . .
C28 C 0.24694(15) 1.32399(16) -0.00570(14) 0.0297(4) Uani 1 1 d . . .
H28 H 0.1912 1.3454 -0.0398 0.036 Uiso 1 1 calc R . .
C29 C 0.41782(15) 1.56193(17) 0.07681(14) 0.0325(5) Uani 1 1 d . . .
H29A H 0.4609 1.5911 0.0969 0.039 Uiso 1 1 calc R . .
H29B H 0.4578 1.5030 0.0638 0.039 Uiso 1 1 calc R . .
C30 C 0.38786(18) 1.64338(18) -0.01091(15) 0.0399(5) Uani 1 1 d . . .
H30A H 0.3499 1.6137 -0.0344 0.060 Uiso 1 1 calc R . .
H30B H 0.4476 1.6670 -0.0557 0.060 Uiso 1 1 calc R . .
H30C H 0.3469 1.7016 0.0012 0.060 Uiso 1 1 calc R . .
C31 C 0.61428(15) 1.19873(17) 0.27386(15) 0.0345(5) Uani 1 1 d . . .
H31A H 0.6416 1.1295 0.2747 0.041 Uiso 1 1 calc R . .
H31B H 0.5991 1.2423 0.2129 0.041 Uiso 1 1 calc R . .
C32 C 0.69219(17) 1.2438(2) 0.29097(17) 0.0438(6) Uani 1 1 d . . .
H32A H 0.6665 1.3134 0.2880 0.066 Uiso 1 1 calc R . .
H32B H 0.7524 1.2464 0.2449 0.066 Uiso 1 1 calc R . .
H32C H 0.7079 1.2008 0.3511 0.066 Uiso 1 1 calc R . .
C33 C 0.51013(16) 0.98120(18) 0.15623(15) 0.0364(5) Uani 1 1 d . . .
H33A H 0.5219 1.0505 0.1097 0.044 Uiso 1 1 calc R . .
H33B H 0.5572 0.9612 0.1979 0.044 Uiso 1 1 calc R . .
C34 C 0.52990(18) 0.9067(2) 0.11123(18) 0.0461(6) Uani 1 1 d . . .
H34A H 0.5212 0.8375 0.1573 0.069 Uiso 1 1 calc R . .
H34B H 0.5981 0.9078 0.0770 0.069 Uiso 1 1 calc R . .
H34C H 0.4834 0.9261 0.0699 0.069 Uiso 1 1 calc R . .
C35 C 0.34162(16) 1.35470(17) -0.07708(14) 0.0343(5) Uani 1 1 d . . .
H35A H 0.3977 1.3400 -0.0456 0.041 Uiso 1 1 calc R . .
H35B H 0.3567 1.3114 -0.1127 0.041 Uiso 1 1 calc R . .
C36 C 0.33488(18) 1.46728(19) -0.14200(16) 0.0423(5) Uani 1 1 d . . .
H36A H 0.2763 1.4843 -0.1699 0.063 Uiso 1 1 calc R . .
H36B H 0.3947 1.4790 -0.1892 0.063 Uiso 1 1 calc R . .
H36C H 0.3293 1.5108 -0.1086 0.063 Uiso 1 1 calc R . .
C37 C 0.03175(18) 1.5554(2) 0.2611(2) 0.0548(7) Uani 1 1 d . . .
H37A H -0.0013 1.5903 0.2087 0.082 Uiso 1 1 calc R . .
H37B H 0.0242 1.6010 0.2930 0.082 Uiso 1 1 calc R . .
H37C H 0.0017 1.4926 0.3021 0.082 Uiso 1 1 calc R . .
C38 C 0.5009(2) 1.3143(2) 0.53243(16) 0.0473(6) Uani 1 1 d . . .
H38A H 0.5334 1.3760 0.5130 0.071 Uiso 1 1 calc R . .
H38B H 0.5276 1.2596 0.5837 0.071 Uiso 1 1 calc R . .
H38C H 0.4293 1.3299 0.5508 0.071 Uiso 1 1 calc R . .
C39 C 0.18326(18) 0.8907(2) 0.44019(17) 0.0459(6) Uani 1 1 d . . .
H39A H 0.2159 0.8516 0.4925 0.069 Uiso 1 1 calc R . .
H39B H 0.1459 0.8457 0.4325 0.069 Uiso 1 1 calc R . .
H39C H 0.1377 0.9479 0.4502 0.069 Uiso 1 1 calc R . .
C40 C 0.07942(18) 1.15614(19) -0.05968(16) 0.0414(5) Uani 1 1 d . . .
H40A H 0.1213 1.1102 -0.0877 0.062 Uiso 1 1 calc R . .
H40B H 0.0360 1.2053 -0.1007 0.062 Uiso 1 1 calc R . .
H40C H 0.0389 1.1157 -0.0026 0.062 Uiso 1 1 calc R . .
C41 C -0.05012(15) 1.37743(17) 0.09897(16) 0.0364(5) Uani 1 1 d . . .
H41A H -0.0674 1.4528 0.0721 0.044 Uiso 1 1 calc R . .
H41B H -0.0699 1.3538 0.1656 0.044 Uiso 1 1 calc R . .
C42 C -0.10323(16) 1.32675(18) 0.06467(17) 0.0400(5) Uani 1 1 d . . .
H42A H -0.1735 1.3572 0.0659 0.048 Uiso 1 1 calc R . .
H42B H -0.0719 1.3360 0.0015 0.048 Uiso 1 1 calc R . .
C44 C -0.15426(16) 1.16652(18) 0.10199(17) 0.0402(5) Uani 1 1 d . . .
H44A H -0.1265 1.1655 0.0412 0.048 Uiso 1 1 calc R . .
H44B H -0.2236 1.2000 0.1026 0.048 Uiso 1 1 calc R . .
C45 C -0.15186(16) 1.05921(19) 0.17238(18) 0.0424(5) Uani 1 1 d . . .
H45A H -0.1760 1.0610 0.2333 0.051 Uiso 1 1 calc R . .
H45B H -0.1962 1.0210 0.1631 0.051 Uiso 1 1 calc R . .
C47 C -0.04643(17) 0.90981(18) 0.23832(16) 0.0420(5) Uani 1 1 d . . .
H47A H -0.0864 0.8647 0.2326 0.050 Uiso 1 1 calc R . .
H47B H -0.0729 0.9161 0.2973 0.050 Uiso 1 1 calc R . .
C48 C 0.05994(17) 0.86358(19) 0.23439(16) 0.0412(5) Uani 1 1 d . . .
H48A H 0.1012 0.9118 0.2337 0.049 Uiso 1 1 calc R . .
H48B H 0.0663 0.7992 0.2884 0.049 Uiso 1 1 calc R . .
C50 C 0.18264(16) 0.77713(17) 0.15603(17) 0.0392(5) Uani 1 1 d . . .
H50A H 0.1810 0.7327 0.1245 0.047 Uiso 1 1 calc R . .
H50B H 0.1877 0.7320 0.2196 0.047 Uiso 1 1 calc R . .
C51 C 0.27430(17) 0.83251(17) 0.11177(16) 0.0375(5) Uani 1 1 d . . .
H51A H 0.3332 0.7818 0.1084 0.045 Uiso 1 1 calc R . .
H51B H 0.2681 0.8806 0.0492 0.045 Uiso 1 1 calc R . .
C52 C 0.36558(18) 1.65639(17) 0.31850(16) 0.0398(5) Uani 1 1 d . . .
H52A H 0.3707 1.7276 0.2733 0.048 Uiso 1 1 calc R . .
H52B H 0.4316 1.6274 0.3353 0.048 Uiso 1 1 calc R . .
C53 C 0.2928(2) 1.6591(2) 0.40031(18) 0.0473(6) Uani 1 1 d . . .
H53A H 0.2991 1.7199 0.4108 0.057 Uiso 1 1 calc R . .
H53B H 0.2247 1.6662 0.3898 0.057 Uiso 1 1 calc R . .
C55 C 0.2483(3) 1.5758(2) 0.5581(2) 0.0742(10) Uani 1 1 d . . .
H55A H 0.1782 1.5942 0.5505 0.089 Uiso 1 1 calc R A 1
H55B H 0.2677 1.6317 0.5680 0.089 Uiso 1 1 calc R A 1
C56A C 0.2563(3) 1.4818(3) 0.6372(2) 0.0739(10) Uani 0.600(16) 1 d P B 1
H56A H 0.3271 1.4588 0.6417 0.089 Uiso 0.600(16) 1 calc PR B 1
H56B H 0.2217 1.4946 0.6921 0.089 Uiso 0.600(16) 1 calc PR B 1
O57A O 0.2142(6) 1.4043(3) 0.6324(2) 0.0522(18) Uani 0.600(16) 1 d P B 1
C58A C 0.2160(3) 1.3131(2) 0.71038(19) 0.0657(8) Uani 0.600(16) 1 d P B 1
H58A H 0.1488 1.2910 0.7295 0.079 Uiso 0.600(16) 1 calc PR B 1
H58B H 0.2266 1.3310 0.7586 0.079 Uiso 0.600(16) 1 calc PR B 1
C56B C 0.2563(3) 1.4818(3) 0.6372(2) 0.0739(10) Uani 0.400(16) 1 d P B 2
H56C H 0.3012 1.4930 0.6689 0.089 Uiso 0.400(16) 1 calc PR B 2
H56D H 0.1898 1.4794 0.6764 0.089 Uiso 0.400(16) 1 calc PR B 2
O57B O 0.2817(12) 1.3971(4) 0.6403(5) 0.079(5) Uani 0.400(16) 1 d P B 2
C58B C 0.2160(3) 1.3131(2) 0.71038(19) 0.0657(8) Uani 0.400(16) 1 d P B 2
H58C H 0.1986 1.3169 0.7707 0.079 Uiso 0.400(16) 1 calc PR B 2
H58D H 0.1548 1.3155 0.6898 0.079 Uiso 0.400(16) 1 calc PR B 2
C59 C 0.28761(19) 1.2226(2) 0.70928(16) 0.0443(6) Uani 1 1 d . . .
H59A H 0.3560 1.2374 0.7013 0.053 Uiso 1 1 calc R B 1
H59B H 0.2734 1.1633 0.7674 0.053 Uiso 1 1 calc R B 1
C61 C 0.33832(17) 1.10766(18) 0.63814(15) 0.0384(5) Uani 1 1 d . . .
H61A H 0.3274 1.0535 0.6999 0.046 Uiso 1 1 calc R B .
H61B H 0.4093 1.1186 0.6208 0.046 Uiso 1 1 calc R . .
C62 C 0.31251(18) 1.07435(18) 0.57346(15) 0.0391(5) Uani 1 1 d . B .
H62A H 0.3316 0.9995 0.5909 0.047 Uiso 1 1 calc R . .
H62B H 0.2400 1.0888 0.5750 0.047 Uiso 1 1 calc R . .
O4 O 0.13452(11) 1.52991(13) 0.23122(11) 0.0407(4) Uani 1 1 d . . .
O6 O 0.05450(10) 1.35160(12) 0.07464(10) 0.0350(3) Uani 1 1 d . . .
O11 O 0.51854(12) 1.28223(12) 0.46098(11) 0.0417(4) Uani 1 1 d . . .
O13 O 0.34078(13) 1.59839(12) 0.27849(11) 0.0441(4) Uani 1 1 d . . .
O18 O 0.25617(11) 0.92974(12) 0.36095(10) 0.0394(4) Uani 1 1 d . . .
O20 O 0.36377(12) 1.12834(12) 0.48483(10) 0.0401(4) Uani 1 1 d . . .
O25 O 0.13991(11) 1.20953(12) -0.04247(10) 0.0375(4) Uani 1 1 d . . .
O27 O 0.28850(11) 0.88787(11) 0.16002(10) 0.0364(3) Uani 1 1 d . . .
O43 O -0.09749(11) 1.22116(12) 0.12149(11) 0.0394(4) Uani 1 1 d . . .
O46 O -0.05384(11) 1.00869(12) 0.16680(11) 0.0421(4) Uani 1 1 d . . .
O49 O 0.09256(11) 0.84286(12) 0.15531(11) 0.0394(4) Uani 1 1 d . . .
O54 O 0.30743(14) 1.56909(13) 0.47857(11) 0.0486(4) Uani 1 1 d . B .
O60 O 0.27913(12) 1.19924(13) 0.63727(11) 0.0418(4) Uani 1 1 d . B .
C91 C 0.0710(2) 1.1203(2) 0.24990(19) 0.0538(7) Uani 1 1 d . . .
H91A H 0.1330 1.0746 0.2601 0.081 Uiso 1 1 calc R . .
H91B H 0.0784 1.1873 0.2477 0.081 Uiso 1 1 calc R . .
H91C H 0.0559 1.1290 0.1924 0.081 Uiso 1 1 calc R . .
C90 C -0.0092(2) 1.0761(2) 0.3232(2) 0.0550(7) Uani 1 1 d . . .
N90 N -0.0723(2) 1.0402(3) 0.3806(2) 0.0768(8) Uani 1 1 d . . .
C81 C 0.1780(3) 1.4006(4) 0.4558(2) 0.0948(14) Uani 1 1 d . . .
H81A H 0.2166 1.4169 0.4888 0.142 Uiso 1 1 calc R . .
H81B H 0.1685 1.4605 0.4001 0.142 Uiso 1 1 calc R . .
H81C H 0.2138 1.3425 0.4405 0.142 Uiso 1 1 calc R . .
C80 C 0.0821(3) 1.3739(3) 0.5119(2) 0.0787(10) Uani 1 1 d . . .
N80 N 0.0075(3) 1.3507(3) 0.5554(2) 0.1009(11) Uani 1 1 d . . .
C70 C 0.0042(4) 1.2583(3) 0.3849(3) 0.0943(13) Uani 1 1 d . . .
C71 C 0.0892(6) 1.1984(5) 0.4252(6) 0.170(3) Uani 1 1 d . . .
H71A H 0.0927 1.1271 0.4320 0.255 Uiso 1 1 calc R . .
H71B H 0.0823 1.2004 0.4848 0.255 Uiso 1 1 calc R . .
H71C H 0.1499 1.2271 0.3861 0.255 Uiso 1 1 calc R . .
N70 N -0.0620(3) 1.3049(3) 0.3524(3) 0.1068(12) Uani 1 1 d . . .

loop_
_atom_site_aniso_label
_atom_site_aniso_U_11
_atom_site_aniso_U_22
_atom_site_aniso_U_33
_atom_site_aniso_U_23
_atom_site_aniso_U_13
_atom_site_aniso_U_12
C1 0.0271(10) 0.0272(10) 0.0280(10) -0.0081(8) -0.0064(8) -0.0023(8)
C2 0.0228(9) 0.0290(10) 0.0305(10) -0.0095(8) -0.0045(8) -0.0021(8)
C3 0.0267(10) 0.0279(10) 0.0287(10) -0.0099(8) -0.0074(8) -0.0012(8)
C4 0.0308(10) 0.0315(10) 0.0298(10) -0.0141(9) -0.0036(8) -0.0021(8)
C5 0.0247(10) 0.0337(11) 0.0392(12) -0.0141(9) -0.0004(9) -0.0030(8)
C6 0.0264(10) 0.0295(10) 0.0329(11) -0.0096(8) -0.0053(8) -0.0045(8)
C7 0.0270(10) 0.0300(10) 0.0321(11) -0.0136(9) -0.0071(8) -0.0002(8)
C8 0.0238(10) 0.0340(11) 0.0304(10) -0.0123(9) -0.0047(8) -0.0055(8)
C9 0.0262(10) 0.0338(11) 0.0294(10) -0.0146(9) -0.0029(8) -0.0052(8)
C10 0.0249(10) 0.0334(11) 0.0311(10) -0.0122(9) -0.0043(8) -0.0054(8)
C11 0.0319(11) 0.0366(11) 0.0311(11) -0.0120(9) -0.0092(9) -0.0032(9)
C12 0.0387(12) 0.0411(12) 0.0356(11) -0.0208(10) -0.0101(9) -0.0037(9)
C13 0.0320(11) 0.0315(11) 0.0361(11) -0.0148(9) -0.0072(9) -0.0023(8)
C14 0.0301(10) 0.0333(11) 0.0288(10) -0.0115(9) -0.0074(8) -0.0019(8)
C15 0.0307(10) 0.0302(10) 0.0286(10) -0.0110(8) -0.0082(8) 0.0004(8)
C16 0.0265(10) 0.0331(11) 0.0284(10) -0.0107(8) -0.0040(8) -0.0008(8)
C17 0.0304(10) 0.0308(10) 0.0293(10) -0.0116(8) -0.0085(8) 0.0014(8)
C18 0.0316(11) 0.0313(11) 0.0349(11) -0.0129(9) -0.0071(9) -0.0028(8)
C19 0.0345(11) 0.0368(11) 0.0287(11) -0.0121(9) 0.0005(9) -0.0066(9)
C20 0.0367(11) 0.0325(11) 0.0300(11) -0.0136(9) -0.0066(9) -0.0013(9)
C21 0.0292(10) 0.0318(11) 0.0325(11) -0.0139(9) -0.0068(8) -0.0011(8)
C22 0.0239(10) 0.0355(11) 0.0299(10) -0.0150(9) -0.0032(8) -0.0031(8)
C23 0.0237(10) 0.0368(11) 0.0313(10) -0.0167(9) -0.0029(8) -0.0058(8)
C24 0.0231(9) 0.0348(11) 0.0297(10) -0.0154(9) -0.0021(8) -0.0036(8)
C25 0.0254(10) 0.0377(11) 0.0289(10) -0.0145(9) -0.0049(8) -0.0039(8)
C26 0.0291(10) 0.0373(12) 0.0363(11) -0.0179(9) -0.0045(9) -0.0089(9)
C27 0.0271(10) 0.0327(11) 0.0321(11) -0.0142(9) -0.0017(8) -0.0040(8)
C28 0.0273(10) 0.0337(11) 0.0305(10) -0.0138(9) -0.0059(8) -0.0048(8)
C29 0.0294(10) 0.0356(11) 0.0343(11) -0.0128(9) -0.0080(9) -0.0068(8)
C30 0.0431(13) 0.0399(12) 0.0344(12) -0.0104(10) -0.0081(10) -0.0077(10)
C31 0.0308(11) 0.0343(11) 0.0364(11) -0.0133(9) -0.0063(9) -0.0005(9)
C32 0.0325(12) 0.0495(14) 0.0503(14) -0.0219(12) -0.0022(10) -0.0078(10)
C33 0.0291(11) 0.0448(13) 0.0392(12) -0.0221(10) -0.0073(9) 0.0012(9)
C34 0.0396(13) 0.0553(15) 0.0497(14) -0.0322(12) -0.0019(11) -0.0007(11)
C35 0.0325(11) 0.0385(12) 0.0331(11) -0.0165(9) -0.0009(9) -0.0073(9)
C36 0.0457(13) 0.0447(13) 0.0349(12) -0.0127(10) -0.0039(10) -0.0125(10)
C37 0.0364(13) 0.0657(17) 0.0742(19) -0.0487(16) 0.0071(12) -0.0052(12)
C38 0.0599(15) 0.0511(15) 0.0364(12) -0.0185(11) -0.0181(11) -0.0036(12)
C39 0.0436(13) 0.0500(14) 0.0479(14) -0.0246(12) 0.0050(11) -0.0180(11)
C40 0.0400(12) 0.0457(13) 0.0432(13) -0.0155(11) -0.0154(10) -0.0096(10)
C41 0.0249(10) 0.0377(12) 0.0448(12) -0.0151(10) -0.0051(9) -0.0037(9)
C42 0.0287(11) 0.0413(12) 0.0480(13) -0.0126(10) -0.0104(10) -0.0061(9)
C44 0.0271(11) 0.0450(13) 0.0534(14) -0.0232(11) -0.0079(10) -0.0056(9)
C45 0.0283(11) 0.0477(13) 0.0527(14) -0.0221(11) -0.0012(10) -0.0096(10)
C47 0.0415(13) 0.0410(13) 0.0407(13) -0.0137(10) -0.0014(10) -0.0116(10)
C48 0.0429(13) 0.0415(13) 0.0395(12) -0.0143(10) -0.0095(10) -0.0064(10)
C50 0.0381(12) 0.0338(11) 0.0505(14) -0.0188(10) -0.0158(10) 0.0003(9)
C51 0.0407(12) 0.0325(11) 0.0451(13) -0.0199(10) -0.0122(10) -0.0006(9)
C52 0.0505(14) 0.0330(11) 0.0410(12) -0.0153(10) -0.0151(10) -0.0050(10)
C53 0.0504(14) 0.0419(13) 0.0525(15) -0.0225(12) -0.0133(12) 0.0020(11)
C55 0.101(3) 0.0535(17) 0.0556(18) -0.0280(15) 0.0124(17) -0.0021(17)
C56A 0.113(3) 0.062(2) 0.0467(16) -0.0262(15) 0.0052(17) -0.0238(19)
O57A 0.073(4) 0.0452(19) 0.0422(18) -0.0180(14) -0.0091(18) -0.0136(19)
C58A 0.100(2) 0.0472(16) 0.0435(15) -0.0213(13) 0.0004(15) -0.0037(15)
C56B 0.113(3) 0.062(2) 0.0467(16) -0.0262(15) 0.0052(17) -0.0238(19)
O57B 0.103(10) 0.041(3) 0.068(4) -0.022(3) 0.026(5) -0.004(3)
C58B 0.100(2) 0.0472(16) 0.0435(15) -0.0213(13) 0.0004(15) -0.0037(15)
C59 0.0474(14) 0.0520(14) 0.0366(12) -0.0203(11) -0.0031(10) -0.0116(11)
C61 0.0413(12) 0.0399(12) 0.0323(11) -0.0130(10) -0.0055(9) -0.0053(10)
C62 0.0440(13) 0.0402(12) 0.0311(11) -0.0131(10) -0.0001(9) -0.0111(10)
O4 0.0315(8) 0.0503(9) 0.0487(9) -0.0316(8) 0.0008(7) -0.0052(7)
O6 0.0226(7) 0.0418(8) 0.0455(9) -0.0215(7) -0.0045(6) -0.0061(6)
O11 0.0516(9) 0.0428(9) 0.0371(8) -0.0190(7) -0.0213(7) 0.0045(7)
O13 0.0581(10) 0.0362(8) 0.0502(10) -0.0235(7) -0.0283(8) 0.0063(7)
O18 0.0394(8) 0.0445(9) 0.0385(8) -0.0203(7) 0.0006(7) -0.0145(7)
O20 0.0510(9) 0.0426(9) 0.0289(8) -0.0169(7) 0.0028(7) -0.0163(7)
O25 0.0383(8) 0.0370(8) 0.0427(9) -0.0143(7) -0.0185(7) -0.0052(6)
O27 0.0412(8) 0.0306(8) 0.0416(8) -0.0143(7) -0.0131(7) -0.0056(6)
O43 0.0322(8) 0.0387(8) 0.0484(9) -0.0136(7) -0.0123(7) -0.0077(6)
O46 0.0315(8) 0.0408(9) 0.0469(9) -0.0143(7) -0.0003(7) -0.0044(7)
O49 0.0360(8) 0.0414(9) 0.0457(9) -0.0200(7) -0.0139(7) -0.0002(6)
O54 0.0615(11) 0.0409(9) 0.0411(9) -0.0187(8) -0.0032(8) -0.0033(8)
O60 0.0468(9) 0.0451(9) 0.0373(8) -0.0209(7) -0.0094(7) -0.0003(7)
C91 0.0467(14) 0.0593(16) 0.0493(15) -0.0185(13) -0.0086(12) 0.0003(12)
C90 0.0527(16) 0.0671(18) 0.0497(16) -0.0278(14) -0.0096(13) -0.0055(14)
N90 0.0747(18) 0.101(2) 0.0626(17) -0.0435(16) 0.0097(15) -0.0292(16)
C81 0.091(3) 0.143(4) 0.056(2) -0.030(2) -0.0007(18) -0.060(3)
C80 0.089(3) 0.090(3) 0.0565(19) -0.0224(18) -0.0062(19) -0.032(2)
N80 0.098(2) 0.111(3) 0.084(2) -0.035(2) 0.015(2) -0.038(2)
C70 0.116(4) 0.067(2) 0.091(3) -0.036(2) -0.013(3) 0.010(2)
C71 0.206(7) 0.120(5) 0.240(8) -0.110(5) -0.132(7) 0.066(5)
N70 0.110(3) 0.088(3) 0.096(3) -0.034(2) 0.010(2) 0.003(2)

loop_
_atom_type_symbol
_atom_type_description
_atom_type_scat_dispersion_real
_atom_type_scat_dispersion_imag
_atom_type_scat_source
C C 0.0181 0.0091 'International Tables Vol C Tables 4.2.6.8 and 6.1.1.4'
H H 0.0000 0.0000 'International Tables Vol C Tables 4.2.6.8 and 6.1.1.4'
N N 0.0311 0.0180 'International Tables Vol C Tables 4.2.6.8 and 6.1.1.4'
O O 0.0492 0.0322 'International Tables Vol C Tables 4.2.6.8 and 6.1.1.4'

loop_
_geom_angle_atom_site_label_1
_geom_angle_atom_site_label_2
_geom_angle_atom_site_label_3
_geom_angle
C2 C1 C6 117.84(19)
C2 C1 C28 124.28(18)
C6 C1 C28 117.81(18)
C3 C2 C1 123.23(18)
C2 C3 C4 116.42(18)
C2 C3 C7 123.99(18)
C4 C3 C7 119.53(18)
O4 C4 C5 122.37(18)
O4 C4 C3 115.06(18)
C5 C4 C3 122.57(19)
C6 C5 C4 118.99(19)
O6 C6 C5 122.32(18)
O6 C6 C1 116.75(18)
C5 C6 C1 120.93(19)
C3 C7 C8 114.39(16)
C3 C7 C29 115.17(17)
C8 C7 C29 107.90(16)
C13 C8 C9 116.27(19)
C13 C8 C7 120.88(19)
C9 C8 C7 122.49(18)
C8 C9 C10 124.00(19)
C11 C10 C9 117.74(19)
C11 C10 C14 120.54(19)
C9 C10 C14 121.68(18)
C12 C11 C10 120.4(2)
C12 C11 O11 122.71(19)
C10 C11 O11 116.85(19)
C11 C12 C13 120.2(2)
O13 C13 C8 115.34(19)
O13 C13 C12 123.41(19)
C8 C13 C12 121.3(2)
C10 C14 C15 110.41(16)
C10 C14 C31 109.11(17)
C15 C14 C31 115.46(17)
C16 C15 C20 116.96(19)
C16 C15 C14 123.82(18)
C20 C15 C14 119.19(18)
C15 C16 C17 123.13(19)
C16 C17 C18 117.95(19)
C16 C17 C21 122.58(18)
C18 C17 C21 119.43(18)
O18 C18 C19 122.44(19)
O18 C18 C17 116.59(18)
C19 C18 C17 120.96(19)
C18 C19 C20 118.96(19)
O20 C20 C19 122.69(19)
O20 C20 C15 115.26(18)
C19 C20 C15 122.04(19)
C17 C21 C33 113.34(17)
C17 C21 C22 112.18(17)
C33 C21 C22 110.93(17)
C27 C22 C23 116.28(19)
C27 C22 C21 121.37(19)
C23 C22 C21 122.28(18)
C22 C23 C24 124.37(19)
C25 C24 C23 117.20(19)
C25 C24 C28 119.80(18)
C23 C24 C28 122.88(18)
C26 C25 O25 122.73(18)
C26 C25 C24 120.30(19)
O25 C25 C24 116.97(18)
C25 C26 C27 120.49(19)
O27 C27 C22 116.38(18)
O27 C27 C26 122.34(18)
C22 C27 C26 121.25(19)
C1 C28 C24 112.49(17)
C1 C28 C35 114.67(17)
C24 C28 C35 110.07(17)
C30 C29 C7 115.06(18)
C32 C31 C14 112.59(18)
C34 C33 C21 112.29(19)
C36 C35 C28 114.35(19)
O6 C41 C42 108.54(18)
O43 C42 C41 107.56(19)
O43 C44 C45 108.27(19)
O46 C45 C44 110.06(18)
O46 C47 C48 109.82(18)
O49 C48 C47 108.92(19)
O49 C50 C51 114.22(19)
O27 C51 C50 112.02(19)
O13 C52 C53 113.7(2)
O54 C53 C52 112.0(2)
O54 C55 C56A 113.4(3)
O57A C56A C55 110.8(3)
C58A O57A C56A 112.4(4)
O57A C58A C59 121.0(4)
O60 C59 C58A 108.6(2)
O60 C61 C62 109.76(19)
O20 C62 C61 109.14(18)
C4 O4 C37 117.56(18)
C6 O6 C41 119.60(17)
C11 O11 C38 117.32(18)
C13 O13 C52 119.69(17)
C18 O18 C39 118.32(17)
C20 O20 C62 117.88(17)
C25 O25 C40 117.66(17)
C27 O27 C51 117.96(17)
C44 O43 C42 113.01(17)
C45 O46 C47 111.87(17)
C48 O49 C50 113.12(17)
C55 O54 C53 112.8(2)
C61 O60 C59 111.28(18)
N90 C90 C91 179.1(3)
N80 C80 C81 178.2(5)
N70 C70 C71 179.1(6)

loop_
_geom_bond_atom_site_label_1
_geom_bond_atom_site_label_2
_geom_bond_distance
C1 C2 1.388(3)
C1 C6 1.402(3)
C1 C28 1.500(3)
C2 C3 1.377(3)
C3 C4 1.397(3)
C3 C7 1.519(3)
C4 O4 1.357(3)
C4 C5 1.383(3)
C5 C6 1.371(3)
C6 O6 1.364(2)
C7 C8 1.532(3)
C7 C29 1.537(3)
C8 C13 1.373(3)
C8 C9 1.384(3)
C9 C10 1.400(3)
C10 C11 1.371(3)
C10 C14 1.512(3)
C11 C12 1.370(3)
C11 O11 1.388(3)
C12 C13 1.411(3)
C13 O13 1.366(3)
C14 C15 1.518(3)
C14 C31 1.534(3)
C15 C16 1.372(3)
C15 C20 1.399(3)
C16 C17 1.384(3)
C17 C18 1.399(3)
C17 C21 1.504(3)
C18 O18 1.369(3)
C18 C19 1.375(3)
C19 C20 1.382(3)
C20 O20 1.358(3)
C21 C33 1.537(3)
C21 C22 1.541(3)
C22 C27 1.387(3)
C22 C23 1.387(3)
C23 C24 1.402(3)
C24 C25 1.392(3)
C24 C28 1.521(3)
C25 C26 1.379(3)
C25 O25 1.383(3)
C26 C27 1.403(3)
C27 O27 1.373(3)
C28 C35 1.539(3)
C29 C30 1.529(3)
C31 C32 1.520(3)
C33 C34 1.497(3)
C35 C36 1.526(3)
C37 O4 1.424(3)
C38 O11 1.396(3)
C39 O18 1.423(3)
C40 O25 1.407(3)
C41 O6 1.432(2)
C41 C42 1.486(3)
C42 O43 1.414(3)
C44 O43 1.404(3)
C44 C45 1.497(3)
C45 O46 1.415(3)
C47 O46 1.426(3)
C47 C48 1.498(3)
C48 O49 1.410(3)
C50 O49 1.412(3)
C50 C51 1.513(3)
C51 O27 1.417(3)
C52 O13 1.404(3)
C52 C53 1.486(4)
C53 O54 1.421(3)
C55 O54 1.399(3)
C55 C56A 1.445(5)
C56A O57A 1.411(5)
O57A C58A 1.406(5)
C58A C59 1.478(4)
C59 O60 1.408(3)
C61 O60 1.404(3)
C61 C62 1.489(3)
C62 O20 1.421(3)
C91 C90 1.450(4)
C90 N90 1.144(4)
C81 C80 1.451(5)
C80 N80 1.134(5)
C70 N70 1.136(6)
C70 C71 1.449(8)

loop_
_geom_torsion_atom_site_label_1
_geom_torsion_atom_site_label_2
_geom_torsion_atom_site_label_3
_geom_torsion_atom_site_label_4
_geom_torsion
C6 C1 C2 C3 0.0(3)
C28 C1 C2 C3 176.93(19)
C1 C2 C3 C4 1.4(3)
C1 C2 C3 C7 -175.73(18)
C2 C3 C4 O4 178.85(18)
C7 C3 C4 O4 -3.9(3)
C2 C3 C4 C5 -1.8(3)
C7 C3 C4 C5 175.43(19)
O4 C4 C5 C6 -179.85(19)
C3 C4 C5 C6 0.9(3)
C4 C5 C6 O6 -178.85(19)
C4 C5 C6 C1 0.6(3)
C2 C1 C6 O6 178.48(17)
C28 C1 C6 O6 1.3(3)
C2 C1 C6 C5 -1.0(3)
C28 C1 C6 C5 -178.17(19)
C2 C3 C7 C8 -95.5(2)
C4 C3 C7 C8 87.5(2)
C2 C3 C7 C29 30.4(3)
C4 C3 C7 C29 -146.67(19)
C3 C7 C8 C13 -137.2(2)
C29 C7 C8 C13 93.2(2)
C3 C7 C8 C9 50.0(3)
C29 C7 C8 C9 -79.6(2)
C13 C8 C9 C10 -0.9(3)
C7 C8 C9 C10 172.24(18)
C8 C9 C10 C11 2.5(3)
C8 C9 C10 C14 -175.39(18)
C9 C10 C11 C12 -1.8(3)
C14 C10 C11 C12 176.14(19)
C9 C10 C11 O11 178.72(17)
C14 C10 C11 O11 -3.4(3)
C10 C11 C12 C13 -0.4(3)
O11 C11 C12 C13 179.11(19)
C9 C8 C13 O13 178.88(18)
C7 C8 C13 O13 5.6(3)
C9 C8 C13 C12 -1.4(3)
C7 C8 C13 C12 -174.64(19)
C11 C12 C13 O13 -178.2(2)
C11 C12 C13 C8 2.1(3)
C11 C10 C14 C15 128.8(2)
C9 C10 C14 C15 -53.4(2)
C11 C10 C14 C31 -103.3(2)
C9 C10 C14 C31 74.5(2)
C10 C14 C15 C16 110.4(2)
C31 C14 C15 C16 -13.9(3)
C10 C14 C15 C20 -71.7(2)
C31 C14 C15 C20 163.96(19)
C20 C15 C16 C17 -1.1(3)
C14 C15 C16 C17 176.77(19)
C15 C16 C17 C18 0.3(3)
C15 C16 C17 C21 -177.16(19)
C16 C17 C18 O18 179.75(18)
C21 C17 C18 O18 -2.7(3)
C16 C17 C18 C19 0.3(3)
C21 C17 C18 C19 177.91(19)
O18 C18 C19 C20 -179.5(2)
C17 C18 C19 C20 -0.1(3)
C18 C19 C20 O20 178.9(2)
C18 C19 C20 C15 -0.7(3)
C16 C15 C20 O20 -178.27(18)
C14 C15 C20 O20 3.7(3)
C16 C15 C20 C19 1.3(3)
C14 C15 C20 C19 -176.7(2)
C16 C17 C21 C33 25.5(3)
C18 C17 C21 C33 -151.9(2)
C16 C17 C21 C22 -101.1(2)
C18 C17 C21 C22 81.5(2)
C17 C21 C22 C27 -133.9(2)
C33 C21 C22 C27 98.3(2)
C17 C21 C22 C23 49.1(3)
C33 C21 C22 C23 -78.7(2)
C27 C22 C23 C24 -1.1(3)
C21 C22 C23 C24 176.01(18)
C22 C23 C24 C25 1.7(3)
C22 C23 C24 C28 -174.44(18)
C23 C24 C25 C26 0.4(3)
C28 C24 C25 C26 176.69(18)
C23 C24 C25 O25 -179.49(17)
C28 C24 C25 O25 -3.2(3)
O25 C25 C26 C27 176.94(18)
C24 C25 C26 C27 -3.0(3)
C23 C22 C27 O27 -179.49(17)
C21 C22 C27 O27 3.3(3)
C23 C22 C27 C26 -1.5(3)
C21 C22 C27 C26 -178.68(18)
C25 C26 C27 O27 -178.55(18)
C25 C26 C27 C22 3.6(3)
C2 C1 C28 C24 102.4(2)
C6 C1 C28 C24 -80.6(2)
C2 C1 C28 C35 -24.3(3)
C6 C1 C28 C35 152.62(19)
C25 C24 C28 C1 127.6(2)
C23 C24 C28 C1 -56.4(2)
C25 C24 C28 C35 -103.2(2)
C23 C24 C28 C35 72.8(2)
C3 C7 C29 C30 60.6(2)
C8 C7 C29 C30 -170.24(18)
C10 C14 C31 C32 69.1(2)
C15 C14 C31 C32 -165.91(19)
C17 C21 C33 C34 158.0(2)
C22 C21 C33 C34 -74.8(2)
C1 C28 C35 C36 -63.5(2)
C24 C28 C35 C36 168.46(18)
O6 C41 C42 O43 74.8(2)
O43 C44 C45 O46 -64.3(2)
O46 C47 C48 O49 -67.0(2)
O49 C50 C51 O27 65.7(3)
O13 C52 C53 O54 80.6(3)
O54 C55 C56A O57A -68.2(5)
C55 C56A O57A C58A -176.9(4)
C56A O57A C58A C59 -105.0(5)
O57A C58A C59 O60 -53.2(5)
O60 C61 C62 O20 82.7(2)
C5 C4 O4 C37 -8.9(3)
C3 C4 O4 C37 170.4(2)
C5 C6 O6 C41 10.2(3)
C1 C6 O6 C41 -169.31(18)
C42 C41 O6 C6 179.18(18)
C12 C11 O11 C38 17.2(3)
C10 C11 O11 C38 -163.3(2)
C8 C13 O13 C52 -164.15(19)
C12 C13 O13 C52 16.1(3)
C53 C52 O13 C13 -96.2(2)
C19 C18 O18 C39 -4.2(3)
C17 C18 O18 C39 176.4(2)
C19 C20 O20 C62 20.9(3)
C15 C20 O20 C62 -159.5(2)
C61 C62 O20 C20 163.63(19)
C26 C25 O25 C40 5.5(3)
C24 C25 O25 C40 -174.53(19)
C22 C27 O27 C51 -152.38(19)
C26 C27 O27 C51 29.7(3)
C50 C51 O27 C27 -111.0(2)
C45 C44 O43 C42 -173.70(19)
C41 C42 O43 C44 173.51(18)
C44 C45 O46 C47 174.20(19)
C48 C47 O46 C45 -174.88(19)
C47 C48 O49 C50 -165.43(18)
C51 C50 O49 C48 -93.2(2)
C56A C55 O54 C53 175.2(3)
C52 C53 O54 C55 172.2(3)
C62 C61 O60 C59 168.69(18)
C58A C59 O60 C61 -174.1(2)
